data_9014472
loop_
_publ_author_name
'Alberti, A.'
'Galli, E.'
'Vezzalini, G.'
'Passaglia, E.'
'Zanazzi, P. F.'

_publ_section_title
;
 Position of cations and water molecules in hydrated chabazite.
 Natural and Na-, Ca-, Sr- and K-exchanged chabazites
 Note: Ca-exchanged
;
_journal_name_full Zeolites
_journal_page_first 303
_journal_page_last 309
_journal_paper_doi 10.1016/S0144-2449(82)80075-4
_journal_volume 2
_journal_year 1982
_chemical_compound_source 'Keller, Nidda, Germany'
_chemical_formula_sum 'Al3.6 Ca1.76 H19.74 O33.87 Si8.4'
_chemical_name_mineral Chabazite-Ca
_space_group_IT_number 166
_symmetry_space_group_name_Hall '-P 3* 2'
_symmetry_space_group_name_H-M 'R -3 m :R'
_cell_angle_alpha 94.39
_cell_angle_beta 94.39
_cell_angle_gamma 94.39
_cell_formula_units_Z 1
_cell_length_a 9.401
_cell_length_b 9.401
_cell_length_c 9.401
_cell_volume 823.139
_database_code_amcsd 0017689
_exptl_crystal_density_diffrn 1.947
_cod_original_sg_symbol_H-M 'R -3 m'
_cod_original_formula_sum 'Ca1.76 (Al3.6 Si8.4) O33.87 H19.74'
_cod_database_code 9014472

loop_
_space_group_symop_operation_xyz
x,y,z
-x,-z,-y
-z,-x,-y
y,x,z
y,z,x
-z,-y,-x
-x,-y,-z
x,z,y
z,x,y
-y,-x,-z
-y,-z,-x
z,y,x

loop_
_atom_site_label
_atom_site_fract_x
_atom_site_fract_y
_atom_site_fract_z
_atom_site_occupancy
_atom_site_U_iso_or_equiv
_atom_site_type_symbol
_atom_site_attached_hydrogens
Ca1 0.00000 0.00000 0.00000 0.10000 0.05699 Ca 0
Ca2 0.19300 0.19300 0.19300 0.15000 0.04179 Ca 0
Ca3 0.40800 0.40800 0.40800 0.17000 0.03546 Ca 0
Ca4 0.57900 0.57900 0.23100 0.17000 0.04813 Ca 0
Al1 0.10460 0.33360 0.87630 0.30000 0.01381 Al 0
Si1 0.10460 0.33360 0.87630 0.70000 0.01381 Si 0
O1 0.26110 -0.26110 0.00000 1.00000 0.03635 O 0
O2 0.15330 -0.15330 0.50000 1.00000 0.02824 O 0
O3 0.25450 0.25450 0.89270 1.00000 0.03559 O 0
O4 0.02680 0.02680 0.32620 1.00000 0.03686 O 0
Wat1 0.50000 0.50000 0.00000 0.97000 0.13425 O 2
Wat2 0.23700 0.23700 0.51900 0.28000 0.15958 O 2
Wat3 0.24600 0.34200 0.54300 0.23000 0.12412 O 2
Wat4 0.36500 -0.36500 0.50000 0.09000 0.06586 O 2
Wat5 0.58400 0.58400 0.33400 0.13000 0.05953 O 2
Wat6 0.25100 0.25100 0.25100 0.60000 0.06206 O 2

loop_
_cod_changelog_entry_id
_cod_changelog_entry_author
_cod_changelog_entry_date
_cod_changelog_entry_text
1
;cod-tools version 3.8.0
Id: cif_guess_AMCSD_atom_types 9574 2023-05-10 09:00:05Z saulius
;
2023-05-10T18:55:11+03:00
;Derived atom types and hydrogen counts
from atom names that follow the AMCSD naming convention
(Wat == water, O-H == hydroxyl).
;

loop_
_cod_related_entry_id
_cod_related_entry_database
_cod_related_entry_code
1 AMCSD 0017689
